data_7103793
loop_
_publ_author_name
'Mukherjee, Soumen'
'Rentschler, Eva'
'Weyherm\"uller, Thomas'
'Wieghardt, Karl'
'Chaudhuri, Phalguni'

_publ_section_title
;
 A unique series of dinuclear transition metal--polyradical complexes with
 a m-phenylenediamine spacer and their catalytic reactivity
;
_journal_coden_ASTM CHCOFS
_journal_issue 15
_journal_name_full
;
 Chemical Communications (Cambridge, United Kingdom)
;
_journal_page_first 1828
_journal_page_last 1829
_journal_paper_doi 10.1039/b300792h
_journal_year 2003
_chemical_formula_structural '[C68 H88 Cu2 N4 O4], 1.5 THF'
_chemical_formula_sum 'C74 H100 Cu2 N4 O5.5'
_chemical_formula_weight 1260.66
_space_group_IT_number 14
_symmetry_cell_setting monoclinic
_symmetry_space_group_name_Hall '-P 2ybc'
_symmetry_space_group_name_H-M 'P 1 21/c 1'
_atom_sites_solution_hydrogens geom
_atom_sites_solution_primary direct
_atom_sites_solution_secondary difmap
_audit_creation_method SHELXL
_cell_angle_alpha 90.00
_cell_angle_beta 90.51(2)
_cell_angle_gamma 90.00
_cell_formula_units_Z 4
_cell_length_a 15.2345(12)
_cell_length_b 18.903(2)
_cell_length_c 24.840(3)
_cell_measurement_reflns_used 28412
_cell_measurement_temperature 100(2)
_cell_volume 7153.1(13)
_computing_structure_refinement 'SHELXL-93 (Sheldrick, 1993)'
_computing_structure_solution 'SHELXS-86 (Sheldrick, 1990)'
_diffrn_ambient_temperature 100(2)
_diffrn_measurement_device 'Nonius KappaCCD'
_diffrn_measurement_method '\w, 268 frames a 1 deg./69 sec.'
_diffrn_radiation_monochromator graphite
_diffrn_radiation_source 'fine-focus sealed tube'
_diffrn_radiation_type MoK\a
_diffrn_radiation_wavelength 0.71073
_diffrn_reflns_av_R_equivalents 0.0438
_diffrn_reflns_av_sigmaI/netI 0.0589
_diffrn_reflns_limit_h_max 14
_diffrn_reflns_limit_h_min -23
_diffrn_reflns_limit_k_max 27
_diffrn_reflns_limit_k_min -29
_diffrn_reflns_limit_l_max 30
_diffrn_reflns_limit_l_min -38
_diffrn_reflns_number 46103
_diffrn_reflns_theta_max 30.00
_diffrn_reflns_theta_min 2.15
_exptl_absorpt_coefficient_mu 0.645
_exptl_absorpt_correction_type 'Not measured'
_exptl_crystal_colour black
_exptl_crystal_density_diffrn 1.171
_exptl_crystal_description 'opaque bock'
_exptl_crystal_F_000 2696
_exptl_crystal_size_max 0.33
_exptl_crystal_size_mid 0.31
_exptl_crystal_size_min 0.31
_refine_diff_density_max 0.706
_refine_diff_density_min -0.600
_refine_diff_density_rms 0.069
_refine_ls_extinction_method none
_refine_ls_goodness_of_fit_all 1.033
_refine_ls_goodness_of_fit_obs 1.136
_refine_ls_matrix_type full
_refine_ls_number_parameters 808
_refine_ls_number_reflns 19318
_refine_ls_number_restraints 0
_refine_ls_restrained_S_all 1.038
_refine_ls_restrained_S_obs 1.136
_refine_ls_R_factor_all 0.0755
_refine_ls_R_factor_obs 0.0472
_refine_ls_shift/esd_max -0.002
_refine_ls_shift/esd_mean 0.000
_refine_ls_structure_factor_coef Fsqd
_refine_ls_weighting_details 'w=1/[\s^2^(Fo^2^)+(0.0582P)^2^+4.1783P] where P=(Fo^2^+2Fc^2^)/3'
_refine_ls_weighting_scheme calc
_refine_ls_wR_factor_all 0.1307
_refine_ls_wR_factor_obs 0.1196
_reflns_number_observed 13720
_reflns_number_total 19375
_reflns_observed_criterion >2sigma(I)
_cod_data_source_file b300792h.txt
_cod_data_source_block 1
_cod_depositor_comments
;
The following automatic conversions were performed:
'_symmetry_cell_setting' value 'Monoclinic' changed to 'monoclinic'
according to '/home/saulius/struct/CIF-dictionaries/cif_core.dic'
dictionary named 'cif_core.dic' version 2.4.1 from 2010-06-29.

Automatic conversion script
Id: cif_fix_enum 1527 2010-12-29 10:47:43Z saulius 

The following automatic conversions were performed:

'_refine_ls_weighting_scheme' value 'calc
w=1/[\s^2^(Fo^2^)+(0.0582P)^2^+4.1783P] where P=(Fo^2^+2Fc^2^)/3' was
changed to 'calc'. New tag '_refine_ls_weighting_details' was
created. The value of the new tag was set to
'w=1/[\s^2^(Fo^2^)+(0.0582P)^2^+4.1783P] where P=(Fo^2^+2Fc^2^)/3'.

Automatic conversion script
Id: cif_fix_values 3143 2015-03-26 13:38:13Z robertas 
;
_cod_original_sg_symbol_H-M P2(1)/c
_cod_original_formula_sum 'C74 H100 Cu2 N4 O5.50'
_cod_database_code 7103793

loop_
_symmetry_equiv_pos_as_xyz
'x, y, z'
'-x, y+1/2, -z+1/2'
'-x, -y, -z'
'x, -y-1/2, z-1/2'

loop_
_atom_site_aniso_label
_atom_site_aniso_U_11
_atom_site_aniso_U_22
_atom_site_aniso_U_33
_atom_site_aniso_U_23
_atom_site_aniso_U_13
_atom_site_aniso_U_12
Cu1 0.01826(12) 0.02166(12) 0.01943(13) -0.00204(9) -0.00498(10) 0.00042(9)
Cu2 0.01930(12) 0.02625(13) 0.01632(13) 0.00013(9) -0.00249(10) -0.00605(10)
O1 0.0197(7) 0.0219(7) 0.0251(8) -0.0008(6) -0.0041(6) -0.0014(6)
N1 0.0190(8) 0.0208(8) 0.0168(8) -0.0017(6) -0.0004(7) -0.0015(6)
O2 0.0215(7) 0.0318(8) 0.0196(8) -0.0028(6) -0.0004(6) -0.0084(6)
N2 0.0222(8) 0.0240(8) 0.0174(9) -0.0005(7) -0.0021(7) -0.0063(7)
O3 0.0214(7) 0.0302(8) 0.0213(8) -0.0034(6) -0.0061(6) 0.0027(6)
N3 0.0213(8) 0.0226(8) 0.0181(9) 0.0005(6) -0.0017(7) 0.0000(7)
O4 0.0192(7) 0.0288(8) 0.0208(8) 0.0026(6) -0.0034(6) -0.0041(6)
N4 0.0188(8) 0.0232(8) 0.0185(9) 0.0007(7) -0.0016(7) -0.0019(7)
C1 0.0207(9) 0.0223(9) 0.0158(9) 0.0014(7) -0.0031(8) -0.0011(8)
C2 0.0234(10) 0.0220(10) 0.0170(10) 0.0001(7) -0.0022(8) -0.0014(8)
C3 0.0212(10) 0.0235(10) 0.0207(10) 0.0014(8) -0.0015(8) 0.0022(8)
C4 0.0199(9) 0.0264(10) 0.0153(10) 0.0010(8) -0.0014(8) -0.0017(8)
C5 0.0206(10) 0.0254(10) 0.0183(10) -0.0016(8) -0.0026(8) -0.0024(8)
C6 0.0194(9) 0.0229(9) 0.0153(10) -0.0008(7) -0.0004(8) -0.0012(8)
C7 0.0151(9) 0.0203(9) 0.0210(10) -0.0024(7) -0.0016(8) -0.0021(7)
C8 0.0250(10) 0.0247(10) 0.0155(10) -0.0010(8) -0.0012(8) -0.0012(8)
C9 0.0299(11) 0.0215(10) 0.0222(11) 0.0030(8) -0.0004(9) -0.0022(8)
C10 0.0254(10) 0.0225(10) 0.0216(11) -0.0021(8) -0.0014(9) -0.0040(8)
C11 0.0171(9) 0.0257(10) 0.0175(10) -0.0011(8) -0.0013(8) -0.0037(8)
C12 0.0180(9) 0.0228(10) 0.0183(10) 0.0013(7) -0.0015(8) -0.0025(8)
C13 0.0204(9) 0.0223(10) 0.0179(10) -0.0013(7) -0.0031(8) -0.0022(8)
C14 0.0220(10) 0.0221(10) 0.0189(10) 0.0003(8) -0.0020(8) -0.0023(8)
C15 0.0246(10) 0.0225(10) 0.0184(10) -0.0013(8) -0.0040(8) -0.0028(8)
C16 0.0230(10) 0.0284(11) 0.0239(11) -0.0016(8) -0.0055(9) -0.0054(9)
C17 0.0220(10) 0.0240(10) 0.0237(11) -0.0002(8) -0.0018(9) -0.0035(8)
C18 0.0230(10) 0.0236(10) 0.0199(10) -0.0007(8) -0.0009(9) -0.0020(8)
C19 0.0239(10) 0.0217(10) 0.0262(11) -0.0014(8) -0.0038(9) 0.0007(8)
C20 0.0308(12) 0.0264(11) 0.0421(15) -0.0094(10) -0.0083(11) 0.0038(9)
C21 0.0431(14) 0.0274(11) 0.0318(13) -0.0062(9) -0.0139(11) 0.0018(10)
C22 0.0403(14) 0.0249(11) 0.047(2) 0.0001(10) 0.0063(12) -0.0072(10)
C23 0.0202(10) 0.0282(11) 0.0249(11) 0.0020(8) -0.0065(9) -0.0011(8)
C24 0.0329(13) 0.055(2) 0.038(2) 0.0215(12) -0.0164(12) -0.0078(12)
C25 0.0219(10) 0.0398(13) 0.0407(15) -0.0085(11) -0.0085(10) -0.0027(10)
C26 0.0233(11) 0.0371(13) 0.0351(14) -0.0047(10) -0.0005(10) -0.0014(10)
C27 0.0268(11) 0.0313(11) 0.0190(11) -0.0047(8) -0.0015(9) -0.0060(9)
C28 0.050(2) 0.0376(13) 0.0193(12) 0.0005(9) -0.0017(11) -0.0053(11)
C29 0.0357(13) 0.0478(14) 0.0247(13) -0.0092(10) -0.0065(11) -0.0104(11)
C30 0.0339(13) 0.0460(14) 0.0262(13) -0.0121(10) -0.0024(11) 0.0019(11)
C31 0.0214(10) 0.0393(13) 0.0278(12) -0.0002(10) -0.0023(9) -0.0073(9)
C32 0.0217(11) 0.065(2) 0.044(2) 0.0068(14) -0.0052(11) -0.0036(12)
C33 0.0383(14) 0.0446(15) 0.041(2) -0.0001(12) 0.0074(12) -0.0185(12)
C34 0.0237(11) 0.058(2) 0.0343(15) -0.0044(12) 0.0044(11) -0.0079(11)
C41 0.0186(9) 0.0236(10) 0.0212(10) 0.0022(8) -0.0031(8) -0.0043(8)
C42 0.0229(10) 0.0288(10) 0.0200(10) 0.0034(8) -0.0049(9) -0.0053(8)
C43 0.0229(10) 0.0329(12) 0.0275(12) 0.0038(9) -0.0082(9) -0.0037(9)
C44 0.0208(10) 0.0294(11) 0.0314(13) 0.0041(9) -0.0059(9) 0.0005(9)
C45 0.0220(10) 0.0263(10) 0.0257(12) 0.0013(8) -0.0020(9) 0.0002(8)
C46 0.0198(9) 0.0227(10) 0.0199(10) 0.0025(8) -0.0028(8) -0.0018(8)
C47 0.0165(9) 0.0265(10) 0.0167(10) -0.0008(8) -0.0003(8) -0.0010(8)
C48 0.0267(11) 0.0251(10) 0.0184(10) 0.0028(8) -0.0026(9) -0.0005(8)
C49 0.0373(12) 0.0194(10) 0.0251(12) 0.0012(8) -0.0029(10) 0.0004(9)
C50 0.0298(11) 0.0243(10) 0.0214(11) -0.0024(8) -0.0021(9) -0.0029(9)
C51 0.0162(9) 0.0244(10) 0.0177(10) 0.0010(8) -0.0026(8) -0.0018(8)
C52 0.0188(9) 0.0216(9) 0.0207(10) 0.0016(8) -0.0021(8) -0.0003(8)
C53 0.0181(9) 0.0224(9) 0.0174(10) -0.0009(7) -0.0006(8) -0.0004(7)
C54 0.0173(9) 0.0219(9) 0.0192(10) -0.0008(8) -0.0008(8) -0.0002(8)
C55 0.0213(9) 0.0227(9) 0.0187(10) 0.0001(8) -0.0008(8) 0.0010(8)
C56 0.0233(10) 0.0265(10) 0.0220(11) 0.0024(8) 0.0010(9) -0.0049(8)
C57 0.0204(10) 0.0291(11) 0.0225(11) -0.0003(8) -0.0030(9) -0.0049(8)
C58 0.0197(9) 0.0280(10) 0.0169(10) -0.0005(8) -0.0032(8) -0.0028(8)
C59 0.0271(11) 0.0391(13) 0.0192(11) -0.0003(9) -0.0063(9) -0.0043(9)
C60 0.0355(13) 0.0377(13) 0.0259(12) -0.0074(10) -0.0025(10) -0.0072(10)
C61 0.0398(14) 0.062(2) 0.0242(13) -0.0053(11) -0.0140(11) 0.0004(13)
C62 0.0384(13) 0.0444(14) 0.0243(12) 0.0032(10) 0.0002(11) -0.0053(11)
C63 0.0229(11) 0.0398(13) 0.046(2) -0.0004(11) -0.0100(11) 0.0043(10)
C64 0.0227(12) 0.061(2) 0.071(2) -0.005(2) -0.0018(13) -0.0004(12)
C65 0.038(2) 0.090(3) 0.074(3) -0.032(2) -0.015(2) 0.035(2)
C66 0.041(2) 0.053(2) 0.100(3) 0.028(2) -0.014(2) 0.0122(14)
C67 0.0218(10) 0.0293(11) 0.0176(10) 0.0017(8) -0.0029(8) -0.0016(8)
C68 0.0290(11) 0.0416(13) 0.0213(11) 0.0073(9) -0.0021(10) -0.0053(10)
C69 0.0389(13) 0.0350(12) 0.0213(12) -0.0033(9) -0.0044(10) -0.0053(10)
C70 0.0279(11) 0.0446(14) 0.0243(12) 0.0074(10) -0.0033(10) 0.0074(10)
C71 0.0304(12) 0.0443(14) 0.0243(12) 0.0026(10) -0.0070(10) -0.0181(10)
C72 0.0387(14) 0.062(2) 0.0324(14) 0.0077(12) -0.0154(12) -0.0261(13)
C73 0.058(2) 0.0410(15) 0.043(2) 0.0035(12) -0.0134(14) -0.0271(13)
C74 0.0236(12) 0.077(2) 0.040(2) 0.0061(14) -0.0052(12) -0.0191(13)
O80 0.0604(13) 0.0379(10) 0.0466(12) -0.0076(9) -0.0016(10) -0.0062(9)
C81 0.0395(15) 0.0359(14) 0.074(2) 0.0081(14) -0.002(2) -0.0015(12)
C82 0.058(2) 0.058(2) 0.049(2) 0.0077(15) 0.010(2) 0.007(2)
C83 0.081(2) 0.062(2) 0.044(2) -0.009(2) 0.002(2) -0.025(2)
C84 0.044(2) 0.043(2) 0.071(2) -0.0077(15) 0.004(2) -0.0100(13)
O90 0.058(3) 0.070(3) 0.081(4) 0.014(3) -0.008(3) 0.007(3)
C91 0.062(2) 0.093(3) 0.085(3) 0.026(2) 0.006(2) 0.006(2)
C92 0.072(5) 0.065(5) 0.085(7) 0.017(5) -0.021(5) 0.010(5)
C93 0.064(4) 0.059(4) 0.061(5) 0.007(4) -0.008(4) -0.003(4)

loop_
_atom_site_label
_atom_site_type_symbol
_atom_site_fract_x
_atom_site_fract_y
_atom_site_fract_z
_atom_site_U_iso_or_equiv
_atom_site_thermal_displace_type
_atom_site_occupancy
_atom_site_calc_flag
_atom_site_refinement_flags
_atom_site_disorder_group
Cu1 Cu 0.25861(2) 0.616393(13) 0.364083(10) 0.01982(7) Uani 1 d . .
Cu2 Cu 0.32136(2) 0.748472(13) 0.611604(10) 0.02064(7) Uani 1 d . .
O1 O 0.31021(9) 0.52317(7) 0.36844(6) 0.0222(3) Uani 1 d . .
N1 N 0.37037(11) 0.64560(9) 0.39532(7) 0.0189(3) Uani 1 d . .
O2 O 0.38573(9) 0.80360(8) 0.66232(6) 0.0243(3) Uani 1 d . .
N2 N 0.41016(11) 0.78002(9) 0.56096(7) 0.0212(4) Uani 1 d . .
O3 O 0.19416(10) 0.60782(8) 0.29793(6) 0.0243(3) Uani 1 d . .
N3 N 0.16198(11) 0.67756(9) 0.38558(7) 0.0207(4) Uani 1 d . .
O4 O 0.28579(9) 0.67717(8) 0.66246(6) 0.0230(3) Uani 1 d . .
N4 N 0.21141(11) 0.72462(9) 0.57653(7) 0.0202(3) Uani 1 d . .
C1 C 0.39287(13) 0.52494(10) 0.38049(8) 0.0196(4) Uani 1 d . .
C2 C 0.45063(14) 0.46606(11) 0.37441(8) 0.0208(4) Uani 1 d . .
C3 C 0.53487(13) 0.47456(11) 0.39371(9) 0.0218(4) Uani 1 d . .
H3 H 0.57357(13) 0.43532(11) 0.39117(9) 0.026 Uiso 1 calc R .
C4 C 0.56866(13) 0.53848(11) 0.41743(8) 0.0206(4) Uani 1 d . .
C5 C 0.51387(13) 0.59515(11) 0.42234(9) 0.0214(4) Uani 1 d . .
H5 H 0.53409(13) 0.63726(11) 0.43926(9) 0.026 Uiso 1 calc R .
C6 C 0.42614(13) 0.59104(11) 0.40200(8) 0.0192(4) Uani 1 d . .
C7 C 0.38528(13) 0.71048(10) 0.42226(9) 0.0188(4) Uani 1 d . .
C8 C 0.37957(14) 0.77335(11) 0.39260(9) 0.0217(4) Uani 1 d . .
H8 H 0.36931(14) 0.77183(11) 0.35484(9) 0.026 Uiso 1 calc R .
C9 C 0.38895(15) 0.83785(11) 0.41864(9) 0.0245(4) Uani 1 d . .
H9 H 0.38664(15) 0.88044(11) 0.39836(9) 0.029 Uiso 1 calc R .
C10 C 0.40173(14) 0.84089(11) 0.47419(9) 0.0232(4) Uani 1 d . .
H10 H 0.40774(14) 0.88536(11) 0.49166(9) 0.028 Uiso 1 calc R .
C11 C 0.40567(13) 0.77853(11) 0.50409(8) 0.0201(4) Uani 1 d . .
C12 C 0.39768(13) 0.71317(11) 0.47797(8) 0.0197(4) Uani 1 d . .
H12 H 0.40070(13) 0.67058(11) 0.49820(8) 0.024 Uiso 1 calc R .
C13 C 0.47455(13) 0.81619(11) 0.58649(8) 0.0202(4) Uani 1 d . .
C14 C 0.45963(13) 0.82547(11) 0.64354(9) 0.0210(4) Uani 1 d . .
C15 C 0.52535(14) 0.85804(11) 0.67664(8) 0.0219(4) Uani 1 d . .
C16 C 0.60212(14) 0.87760(11) 0.65163(9) 0.0251(5) Uani 1 d . .
H16 H 0.64604(14) 0.90029(11) 0.67283(9) 0.030 Uiso 1 calc R .
C17 C 0.61995(14) 0.86597(11) 0.59591(9) 0.0233(4) Uani 1 d . .
C18 C 0.55539(14) 0.83771(11) 0.56362(9) 0.0222(4) Uani 1 d . .
H18 H 0.56473(14) 0.83255(11) 0.52606(9) 0.027 Uiso 1 calc R .
C19 C 0.41696(14) 0.39650(11) 0.34987(9) 0.0240(4) Uani 1 d . .
C20 C 0.4917(2) 0.34376(12) 0.34248(11) 0.0332(5) Uani 1 d . .
H20A H 0.4684(2) 0.2997(4) 0.3272(7) 0.050 Uiso 1 calc R .
H20B H 0.5194(8) 0.3339(7) 0.37745(15) 0.050 Uiso 1 calc R .
H20C H 0.5353(6) 0.3638(4) 0.3180(6) 0.050 Uiso 1 calc R .
C21 C 0.3748(2) 0.40880(13) 0.29426(10) 0.0342(6) Uani 1 d . .
H21A H 0.3260(7) 0.4422(7) 0.29758(15) 0.051 Uiso 1 calc R .
H21B H 0.3529(10) 0.3638(2) 0.2799(3) 0.051 Uiso 1 calc R .
H21C H 0.4187(3) 0.4283(9) 0.2698(2) 0.051 Uiso 1 calc R .
C22 C 0.3503(2) 0.36298(13) 0.38819(12) 0.0373(6) Uani 1 d . .
H22A H 0.3026(7) 0.3965(4) 0.3949(6) 0.056 Uiso 1 calc R .
H22B H 0.3795(3) 0.3511(9) 0.4223(3) 0.056 Uiso 1 calc R .
H22C H 0.3262(10) 0.3199(6) 0.3719(4) 0.056 Uiso 1 calc R .
C23 C 0.66569(14) 0.54052(11) 0.43478(9) 0.0245(4) Uani 1 d . .
C24 C 0.6802(2) 0.4867(2) 0.48013(11) 0.0423(7) Uani 1 d . .
H24A H 0.6417(10) 0.4981(6) 0.5103(3) 0.063 Uiso 1 calc R .
H24B H 0.7416(4) 0.4886(8) 0.4922(6) 0.063 Uiso 1 calc R .
H24C H 0.6667(13) 0.4391(2) 0.4668(3) 0.063 Uiso 1 calc R .
C25 C 0.6934(2) 0.61380(13) 0.45459(11) 0.0342(6) Uani 1 d . .
H25A H 0.6575(9) 0.6273(4) 0.4855(5) 0.051 Uiso 1 calc R .
H25B H 0.6851(12) 0.6483(2) 0.4256(3) 0.051 Uiso 1 calc R .
H25C H 0.7554(4) 0.6128(3) 0.4654(7) 0.051 Uiso 1 calc R .
C26 C 0.72363(15) 0.52100(13) 0.38705(10) 0.0319(5) Uani 1 d . .
H26A H 0.7136(8) 0.5547(6) 0.3577(3) 0.048 Uiso 1 calc R .
H26B H 0.7089(8) 0.4732(4) 0.3747(5) 0.048 Uiso 1 calc R .
H26C H 0.7855(2) 0.5226(9) 0.3982(2) 0.048 Uiso 1 calc R .
C27 C 0.50771(15) 0.87001(12) 0.73655(9) 0.0257(5) Uani 1 d . .
C28 C 0.5005(2) 0.79850(13) 0.76603(10) 0.0356(6) Uani 1 d . .
H28A H 0.4894(12) 0.80685(13) 0.8043(2) 0.053 Uiso 1 calc R .
H28B H 0.5554(5) 0.7721(4) 0.7621(6) 0.053 Uiso 1 calc R .
H28C H 0.4519(8) 0.7711(4) 0.7504(5) 0.053 Uiso 1 calc R .
C29 C 0.5818(2) 0.91227(14) 0.76389(10) 0.0361(6) Uani 1 d . .
H29A H 0.5688(6) 0.9181(9) 0.8022(2) 0.054 Uiso 1 calc R .
H29B H 0.5864(8) 0.9589(4) 0.7469(5) 0.054 Uiso 1 calc R .
H29C H 0.6374(3) 0.8868(5) 0.7600(7) 0.054 Uiso 1 calc R .
C30 C 0.4229(2) 0.91237(14) 0.74350(11) 0.0354(6) Uani 1 d . .
H30A H 0.4149(6) 0.9235(9) 0.78168(14) 0.053 Uiso 1 calc R .
H30B H 0.3729(2) 0.8843(4) 0.7305(7) 0.053 Uiso 1 calc R .
H30C H 0.4265(5) 0.9564(5) 0.7228(6) 0.053 Uiso 1 calc R .
C31 C 0.71162(15) 0.88489(13) 0.57502(10) 0.0295(5) Uani 1 d . .
C32 C 0.7809(2) 0.8458(2) 0.60893(12) 0.0437(7) Uani 1 d . .
H32A H 0.7765(9) 0.8606(8) 0.6466(2) 0.066 Uiso 1 calc R .
H32B H 0.8396(2) 0.8571(9) 0.5955(5) 0.066 Uiso 1 calc R .
H32C H 0.7710(8) 0.7947(2) 0.6063(7) 0.066 Uiso 1 calc R .
C33 C 0.7248(2) 0.96540(14) 0.57957(12) 0.0411(6) Uani 1 d . .
H33A H 0.7164(13) 0.9802(2) 0.6170(2) 0.062 Uiso 1 calc R .
H33B H 0.6820(9) 0.98963(14) 0.5564(6) 0.062 Uiso 1 calc R .
H33C H 0.7843(5) 0.9777(2) 0.5682(8) 0.062 Uiso 1 calc R .
C34 C 0.7232(2) 0.8632(2) 0.51638(11) 0.0386(6) Uani 1 d . .
H34A H 0.7833(4) 0.8738(9) 0.5051(2) 0.058 Uiso 1 calc R .
H34B H 0.6816(9) 0.8895(7) 0.49368(14) 0.058 Uiso 1 calc R .
H34C H 0.7122(12) 0.8123(2) 0.5126(2) 0.058 Uiso 1 calc R .
C41 C 0.12002(13) 0.64122(11) 0.29889(9) 0.0212(4) Uani 1 d . .
C42 C 0.05970(14) 0.64148(12) 0.25399(9) 0.0239(4) Uani 1 d . .
C43 C -0.01727(14) 0.67868(12) 0.26059(10) 0.0278(5) Uani 1 d . .
H43 H -0.05764(14) 0.67963(12) 0.23123(10) 0.033 Uiso 1 calc R .
C44 C -0.04072(14) 0.71588(12) 0.30833(10) 0.0272(5) Uani 1 d . .
C45 C 0.01810(14) 0.71787(11) 0.35029(9) 0.0247(4) Uani 1 d . .
H45 H 0.00445(14) 0.74344(11) 0.38206(9) 0.030 Uiso 1 calc R .
C46 C 0.09965(13) 0.68166(11) 0.34634(9) 0.0208(4) Uani 1 d . .
C47 C 0.16148(13) 0.72555(11) 0.42919(8) 0.0199(4) Uani 1 d . .
C48 C 0.14865(14) 0.79801(11) 0.42143(9) 0.0234(4) Uani 1 d . .
H48 H 0.13463(14) 0.81565(11) 0.38658(9) 0.028 Uiso 1 calc R .
C49 C 0.1564(2) 0.84418(11) 0.46454(9) 0.0273(5) Uani 1 d . .
H49 H 0.1481(2) 0.89345(11) 0.45895(9) 0.033 Uiso 1 calc R .
C50 C 0.17603(15) 0.81933(11) 0.51566(9) 0.0252(5) Uani 1 d . .
H50 H 0.18163(15) 0.85138(11) 0.54494(9) 0.030 Uiso 1 calc R .
C51 C 0.18759(13) 0.74672(11) 0.52392(8) 0.0195(4) Uani 1 d . .
C52 C 0.18175(13) 0.70012(11) 0.48064(9) 0.0204(4) Uani 1 d . .
H52 H 0.19155(13) 0.65099(11) 0.48609(9) 0.024 Uiso 1 calc R .
C53 C 0.16850(13) 0.67184(10) 0.60169(8) 0.0193(4) Uani 1 d . .
C54 C 0.20723(13) 0.65504(10) 0.65374(8) 0.0195(4) Uani 1 d . .
C55 C 0.15773(13) 0.61571(11) 0.69228(9) 0.0209(4) Uani 1 d . .
C56 C 0.08081(14) 0.58572(11) 0.67357(9) 0.0239(4) Uani 1 d . .
H56 H 0.04864(14) 0.55677(11) 0.69764(9) 0.029 Uiso 1 calc R .
C57 C 0.04608(14) 0.59526(12) 0.62018(9) 0.0240(4) Uani 1 d . .
C58 C 0.08921(13) 0.63842(11) 0.58503(8) 0.0216(4) Uani 1 d . .
H58 H 0.06639(13) 0.64601(11) 0.54978(8) 0.026 Uiso 1 calc R .
C59 C 0.0849(2) 0.60505(13) 0.20134(9) 0.0285(5) Uani 1 d . .
C60 C 0.1041(2) 0.52618(13) 0.21056(10) 0.0330(5) Uani 1 d . .
H60A H 0.1177(12) 0.5036(2) 0.17611(14) 0.050 Uiso 1 calc R .
H60B H 0.0525(5) 0.5034(2) 0.2262(7) 0.050 Uiso 1 calc R .
H60C H 0.1543(8) 0.52115(13) 0.2352(6) 0.050 Uiso 1 calc R .
C61 C 0.0110(2) 0.6110(2) 0.15929(11) 0.0419(6) Uani 1 d . .
H61A H 0.0282(6) 0.5862(9) 0.1264(3) 0.063 Uiso 1 calc R .
H61B H 0.0002(9) 0.6610(2) 0.1511(6) 0.063 Uiso 1 calc R .
H61C H -0.0426(4) 0.5896(10) 0.1735(3) 0.063 Uiso 1 calc R .
C62 C 0.1665(2) 0.64190(14) 0.17901(10) 0.0357(6) Uani 1 d . .
H62A H 0.1831(8) 0.6196(7) 0.1450(4) 0.054 Uiso 1 calc R .
H62B H 0.2150(4) 0.6376(9) 0.2050(3) 0.054 Uiso 1 calc R .
H62C H 0.1536(4) 0.6920(3) 0.1728(7) 0.054 Uiso 1 calc R .
C63 C -0.1303(2) 0.75285(14) 0.31041(12) 0.0362(6) Uani 1 d . .
C64 C -0.2032(2) 0.6992(2) 0.29896(15) 0.0516(8) Uani 1 d . .
H64A H -0.2604(2) 0.7226(3) 0.3016(9) 0.077 Uiso 1 calc R .
H64B H -0.1996(10) 0.6607(7) 0.3253(6) 0.077 Uiso 1 calc R .
H64C H -0.1962(9) 0.6800(9) 0.2626(4) 0.077 Uiso 1 calc R .
C65 C -0.1475(2) 0.7860(2) 0.3655(2) 0.0675(11) Uani 1 d . .
H65A H -0.2054(8) 0.8086(13) 0.3653(4) 0.101 Uiso 1 calc R .
H65B H -0.1023(11) 0.8215(10) 0.3734(5) 0.101 Uiso 1 calc R .
H65C H -0.1458(18) 0.7490(3) 0.3932(2) 0.101 Uiso 1 calc R .
C66 C -0.1342(2) 0.8108(2) 0.2674(2) 0.0649(10) Uani 1 d . .
H66A H -0.1915(7) 0.8342(10) 0.2685(7) 0.097 Uiso 1 calc R .
H66B H -0.1258(17) 0.7896(3) 0.2318(2) 0.097 Uiso 1 calc R .
H66C H -0.0877(11) 0.8455(8) 0.2743(6) 0.097 Uiso 1 calc R .
C67 C 0.19179(14) 0.60795(11) 0.75003(9) 0.0229(4) Uani 1 d . .
C68 C 0.1260(2) 0.57013(13) 0.78604(10) 0.0306(5) Uani 1 d . .
H68A H 0.1487(5) 0.5688(8) 0.8231(2) 0.046 Uiso 1 calc R .
H68B H 0.1170(9) 0.5217(3) 0.7730(4) 0.046 Uiso 1 calc R .
H68C H 0.0700(4) 0.5956(5) 0.7852(6) 0.046 Uiso 1 calc R .
C69 C 0.2086(2) 0.68190(12) 0.77352(10) 0.0318(5) Uani 1 d . .
H69A H 0.2316(11) 0.67744(13) 0.8103(3) 0.048 Uiso 1 calc R .
H69B H 0.1535(3) 0.7086(4) 0.7740(7) 0.048 Uiso 1 calc R .
H69C H 0.2515(9) 0.7068(4) 0.7513(4) 0.048 Uiso 1 calc R .
C70 C 0.2777(2) 0.56484(14) 0.75083(10) 0.0323(5) Uani 1 d . .
H70A H 0.2988(6) 0.5599(8) 0.78803(12) 0.048 Uiso 1 calc R .
H70B H 0.3221(4) 0.5893(5) 0.7295(6) 0.048 Uiso 1 calc R .
H70C H 0.2668(3) 0.5178(4) 0.7355(7) 0.048 Uiso 1 calc R .
C71 C -0.0389(2) 0.55615(14) 0.60518(10) 0.0330(5) Uani 1 d . .
C72 C -0.0711(2) 0.5758(2) 0.54846(11) 0.0444(7) Uani 1 d . .
H72A H -0.1256(7) 0.5502(8) 0.5403(3) 0.067 Uiso 1 calc R .
H72B H -0.0263(6) 0.5629(10) 0.52214(14) 0.067 Uiso 1 calc R .
H72C H -0.0820(13) 0.6269(2) 0.5467(3) 0.067 Uiso 1 calc R .
C73 C -0.0194(2) 0.47645(14) 0.60647(12) 0.0474(7) Uani 1 d . .
H73A H -0.0719(5) 0.4502(2) 0.5951(9) 0.071 Uiso 1 calc R .
H73B H -0.0029(14) 0.4624(3) 0.6432(2) 0.071 Uiso 1 calc R .
H73C H 0.0290(10) 0.4659(2) 0.5820(7) 0.071 Uiso 1 calc R .
C74 C -0.1115(2) 0.5739(2) 0.64531(12) 0.0469(7) Uani 1 d . .
H74A H -0.1647(5) 0.5474(9) 0.6359(5) 0.070 Uiso 1 calc R .
H74B H -0.1241(10) 0.6248(3) 0.6439(6) 0.070 Uiso 1 calc R .
H74C H -0.0922(6) 0.5611(11) 0.6818(2) 0.070 Uiso 1 calc R .
O80 O 0.37941(14) 0.98788(10) 0.54889(9) 0.0483(5) Uani 1 d . .
C81 C 0.3139(2) 0.97497(15) 0.58769(14) 0.0497(8) Uani 1 d . .
H81A H 0.3251(2) 0.92957(15) 0.60642(14) 0.060 Uiso 1 calc R .
H81B H 0.2552(2) 0.97293(15) 0.57038(14) 0.060 Uiso 1 calc R .
C82 C 0.3190(2) 1.0357(2) 0.62675(14) 0.0549(8) Uani 1 d . .
H82A H 0.3088(2) 1.0193(2) 0.66402(14) 0.066 Uiso 1 calc R .
H82B H 0.2751(2) 1.0725(2) 0.61756(14) 0.066 Uiso 1 calc R .
C83 C 0.4111(3) 1.0641(2) 0.62087(14) 0.0625(9) Uani 1 d . .
H83A H 0.4104(3) 1.1145(2) 0.61020(14) 0.075 Uiso 1 calc R .
H83B H 0.4449(3) 1.0591(2) 0.65491(14) 0.075 Uiso 1 calc R .
C84 C 0.4494(2) 1.0191(2) 0.57744(15) 0.0529(8) Uani 1 d . .
H84A H 0.4852(2) 1.0484(2) 0.55297(15) 0.063 Uiso 1 calc R .
H84B H 0.4875(2) 0.9820(2) 0.59338(15) 0.063 Uiso 1 calc R .
O90 O 0.0689(3) 0.9689(3) 0.5426(2) 0.0696(14) Uani 0.50 d P 1
C91 C -0.0192(3) 0.9430(2) 0.5164(2) 0.0799(12) Uani 1 d . 1
H91A H -0.0133(3) 0.8950(2) 0.5010(2) 0.096 Uiso 1 calc R 1
H91B H -0.0677(3) 0.9434(2) 0.5426(2) 0.096 Uiso 1 calc R 1
C92 C -0.0325(6) 0.9951(5) 0.4751(4) 0.074(2) Uani 0.50 d P 1
H92A H -0.0175(6) 0.9742(5) 0.4398(4) 0.089 Uiso 0.50 calc PR 1
H92B H -0.0953(6) 1.0085(5) 0.4739(4) 0.089 Uiso 0.50 calc PR 1
C93 C 0.0639(5) 1.0441(4) 0.5431(3) 0.061(2) Uani 0.50 d P 1
H93A H 0.1227(5) 1.0662(4) 0.5461(3) 0.074 Uiso 0.50 calc PR 1
H93B H 0.0261(5) 1.0618(4) 0.5724(3) 0.074 Uiso 0.50 calc PR 1

loop_
_atom_type_symbol
_atom_type_description
_atom_type_scat_dispersion_real
_atom_type_scat_dispersion_imag
_atom_type_scat_source
C C 0.0033 0.0016 'International Tables Vol C Tables 4.2.6.8 and 6.1.1.4'
H H 0.0000 0.0000 'International Tables Vol C Tables 4.2.6.8 and 6.1.1.4'
N N 0.0061 0.0033 'International Tables Vol C Tables 4.2.6.8 and 6.1.1.4'
O O 0.0106 0.0060 'International Tables Vol C Tables 4.2.6.8 and 6.1.1.4'
Cu Cu 0.3201 1.2651 'International Tables Vol C Tables 4.2.6.8 and 6.1.1.4'

loop_
_geom_angle_atom_site_label_1
_geom_angle_atom_site_label_2
_geom_angle_atom_site_label_3
_geom_angle
_geom_angle_site_symmetry_1
_geom_angle_site_symmetry_3
_geom_angle_publ_flag
O3 Cu1 O1 100.16(6) . . ?
O3 Cu1 N1 143.83(7) . . ?
O1 Cu1 N1 83.23(6) . . ?
O3 Cu1 N3 84.41(7) . . ?
O1 Cu1 N3 146.42(7) . . ?
N1 Cu1 N3 112.51(7) . . ?
O2 Cu2 O4 95.48(6) . . ?
O2 Cu2 N4 149.98(7) . . ?
O4 Cu2 N4 83.39(7) . . ?
O2 Cu2 N2 84.43(7) . . ?
O4 Cu2 N2 146.87(7) . . ?
N4 Cu2 N2 112.57(7) . . ?
C1 O1 Cu1 112.62(12) . . ?
C6 N1 C7 120.5(2) . . ?
C6 N1 Cu1 112.42(13) . . ?
C7 N1 Cu1 124.84(13) . . ?
C14 O2 Cu2 112.50(13) . . ?
C13 N2 C11 120.5(2) . . ?
C13 N2 Cu2 110.95(14) . . ?
C11 N2 Cu2 127.66(13) . . ?
C41 O3 Cu1 112.58(13) . . ?
C46 N3 C47 120.4(2) . . ?
C46 N3 Cu1 111.25(14) . . ?
C47 N3 Cu1 126.85(13) . . ?
C54 O4 Cu2 112.58(13) . . ?
C53 N4 C51 121.6(2) . . ?
C53 N4 Cu2 112.63(13) . . ?
C51 N4 Cu2 124.10(13) . . ?
O1 C1 C2 123.8(2) . . ?
O1 C1 C6 116.4(2) . . ?
C2 C1 C6 119.8(2) . . ?
C3 C2 C1 116.5(2) . . ?
C3 C2 C19 123.1(2) . . ?
C1 C2 C19 120.4(2) . . ?
C2 C3 C4 124.8(2) . . ?
C5 C4 C3 118.7(2) . . ?
C5 C4 C23 122.9(2) . . ?
C3 C4 C23 118.4(2) . . ?
C4 C5 C6 119.8(2) . . ?
N1 C6 C5 126.2(2) . . ?
N1 C6 C1 113.4(2) . . ?
C5 C6 C1 120.1(2) . . ?
C12 C7 C8 119.9(2) . . ?
C12 C7 N1 121.4(2) . . ?
C8 C7 N1 118.5(2) . . ?
C9 C8 C7 119.7(2) . . ?
C8 C9 C10 120.7(2) . . ?
C9 C10 C11 119.9(2) . . ?
C10 C11 C12 119.7(2) . . ?
C10 C11 N2 121.1(2) . . ?
C12 C11 N2 118.9(2) . . ?
C7 C12 C11 120.1(2) . . ?
N2 C13 C18 125.9(2) . . ?
N2 C13 C14 113.7(2) . . ?
C18 C13 C14 120.1(2) . . ?
O2 C14 C15 122.6(2) . . ?
O2 C14 C13 117.4(2) . . ?
C15 C14 C13 120.0(2) . . ?
C16 C15 C14 116.7(2) . . ?
C16 C15 C27 123.7(2) . . ?
C14 C15 C27 119.6(2) . . ?
C15 C16 C17 124.3(2) . . ?
C18 C17 C16 119.0(2) . . ?
C18 C17 C31 122.8(2) . . ?
C16 C17 C31 118.2(2) . . ?
C17 C18 C13 119.8(2) . . ?
C20 C19 C22 107.7(2) . . ?
C20 C19 C21 107.3(2) . . ?
C22 C19 C21 110.3(2) . . ?
C20 C19 C2 111.1(2) . . ?
C22 C19 C2 109.1(2) . . ?
C21 C19 C2 111.3(2) . . ?
C25 C23 C26 108.0(2) . . ?
C25 C23 C24 109.1(2) . . ?
C26 C23 C24 109.2(2) . . ?
C25 C23 C4 112.0(2) . . ?
C26 C23 C4 109.7(2) . . ?
C24 C23 C4 108.8(2) . . ?
C30 C27 C15 110.0(2) . . ?
C30 C27 C29 107.2(2) . . ?
C15 C27 C29 111.8(2) . . ?
C30 C27 C28 109.9(2) . . ?
C15 C27 C28 110.2(2) . . ?
C29 C27 C28 107.5(2) . . ?
C34 C31 C32 108.0(2) . . ?
C34 C31 C17 111.9(2) . . ?
C32 C31 C17 109.0(2) . . ?
C34 C31 C33 108.7(2) . . ?
C32 C31 C33 110.3(2) . . ?
C17 C31 C33 108.9(2) . . ?
O3 C41 C42 122.6(2) . . ?
O3 C41 C46 117.9(2) . . ?
C42 C41 C46 119.4(2) . . ?
C43 C42 C41 116.6(2) . . ?
C43 C42 C59 123.5(2) . . ?
C41 C42 C59 119.8(2) . . ?
C42 C43 C44 124.7(2) . . ?
C45 C44 C43 118.6(2) . . ?
C45 C44 C63 122.5(2) . . ?
C43 C44 C63 118.8(2) . . ?
C44 C45 C46 120.0(2) . . ?
N3 C46 C45 125.7(2) . . ?
N3 C46 C41 113.8(2) . . ?
C45 C46 C41 120.4(2) . . ?
C48 C47 C52 119.5(2) . . ?
C48 C47 N3 121.7(2) . . ?
C52 C47 N3 118.5(2) . . ?
C49 C48 C47 120.0(2) . . ?
C50 C49 C48 120.8(2) . . ?
C49 C50 C51 119.6(2) . . ?
C52 C51 C50 120.0(2) . . ?
C52 C51 N4 122.7(2) . . ?
C50 C51 N4 117.1(2) . . ?
C51 C52 C47 120.0(2) . . ?
N4 C53 C58 127.4(2) . . ?
N4 C53 C54 112.3(2) . . ?
C58 C53 C54 120.0(2) . . ?
O4 C54 C55 123.5(2) . . ?
O4 C54 C53 116.7(2) . . ?
C55 C54 C53 119.8(2) . . ?
C56 C55 C54 116.0(2) . . ?
C56 C55 C67 123.9(2) . . ?
C54 C55 C67 120.1(2) . . ?
C55 C56 C57 124.4(2) . . ?
C58 C57 C56 119.3(2) . . ?
C58 C57 C71 122.8(2) . . ?
C56 C57 C71 117.9(2) . . ?
C57 C58 C53 119.4(2) . . ?
C42 C59 C62 108.4(2) . . ?
C42 C59 C61 111.1(2) . . ?
C62 C59 C61 108.2(2) . . ?
C42 C59 C60 111.0(2) . . ?
C62 C59 C60 110.0(2) . . ?
C61 C59 C60 108.1(2) . . ?
C64 C63 C66 108.7(2) . . ?
C64 C63 C65 107.9(3) . . ?
C66 C63 C65 109.1(3) . . ?
C64 C63 C44 109.7(2) . . ?
C66 C63 C44 109.3(2) . . ?
C65 C63 C44 112.1(2) . . ?
C68 C67 C55 112.1(2) . . ?
C68 C67 C69 108.2(2) . . ?
C55 C67 C69 108.9(2) . . ?
C68 C67 C70 107.9(2) . . ?
C55 C67 C70 110.1(2) . . ?
C69 C67 C70 109.7(2) . . ?
C74 C71 C57 110.4(2) . . ?
C74 C71 C72 108.5(2) . . ?
C57 C71 C72 111.7(2) . . ?
C74 C71 C73 110.0(2) . . ?
C57 C71 C73 107.8(2) . . ?
C72 C71 C73 108.5(2) . . ?
C84 O80 C81 105.4(2) . . ?
O80 C81 C82 106.0(2) . . ?
C81 C82 C83 104.5(3) . . ?
C84 C83 C82 103.7(3) . . ?
O80 C84 C83 107.7(3) . . ?
C93 O90 C91 105.6(5) . . ?
C92 C91 O90 101.5(5) . . ?
C91 C92 C91 112.5(6) 3_576 . ?
O90 C93 C91 99.3(6) . 3_576 ?

loop_
_geom_bond_atom_site_label_1
_geom_bond_atom_site_label_2
_geom_bond_distance
_geom_bond_site_symmetry_2
_geom_bond_publ_flag
Cu1 O3 1.9136(15) . ?
Cu1 O1 1.9322(14) . ?
Cu1 N1 1.945(2) . ?
Cu1 N3 1.950(2) . ?
Cu2 O2 1.9007(15) . ?
Cu2 O4 1.9283(15) . ?
Cu2 N4 1.934(2) . ?
Cu2 N2 1.949(2) . ?
O1 C1 1.292(2) . ?
N1 C6 1.346(3) . ?
N1 C7 1.415(3) . ?
O2 C14 1.290(3) . ?
N2 C13 1.349(2) . ?
N2 C11 1.414(3) . ?
O3 C41 1.294(3) . ?
N3 C46 1.357(3) . ?
N3 C47 1.413(3) . ?
O4 C54 1.284(2) . ?
N4 C53 1.349(3) . ?
N4 C51 1.416(3) . ?
C1 C2 1.428(3) . ?
C1 C6 1.449(3) . ?
C2 C3 1.375(3) . ?
C2 C19 1.536(3) . ?
C3 C4 1.438(3) . ?
C4 C5 1.364(3) . ?
C4 C23 1.537(3) . ?
C5 C6 1.427(3) . ?
C7 C12 1.396(3) . ?
C7 C8 1.401(3) . ?
C8 C9 1.387(3) . ?
C9 C10 1.393(3) . ?
C10 C11 1.394(3) . ?
C11 C12 1.400(3) . ?
C13 C18 1.420(3) . ?
C13 C14 1.448(3) . ?
C14 C15 1.429(3) . ?
C15 C16 1.380(3) . ?
C15 C27 1.531(3) . ?
C16 C17 1.430(3) . ?
C17 C18 1.372(3) . ?
C17 C31 1.536(3) . ?
C19 C20 1.526(3) . ?
C19 C22 1.535(3) . ?
C19 C21 1.536(3) . ?
C23 C25 1.528(3) . ?
C23 C26 1.530(3) . ?
C23 C24 1.532(3) . ?
C27 C30 1.531(3) . ?
C27 C29 1.536(3) . ?
C27 C28 1.542(3) . ?
C31 C34 1.525(4) . ?
C31 C32 1.535(3) . ?
C31 C33 1.539(3) . ?
C41 C42 1.439(3) . ?
C41 C46 1.441(3) . ?
C42 C43 1.378(3) . ?
C42 C59 1.530(3) . ?
C43 C44 1.427(3) . ?
C44 C45 1.369(3) . ?
C44 C63 1.535(3) . ?
C45 C46 1.423(3) . ?
C47 C48 1.397(3) . ?
C47 C52 1.397(3) . ?
C48 C49 1.386(3) . ?
C49 C50 1.384(3) . ?
C50 C51 1.399(3) . ?
C51 C52 1.392(3) . ?
C53 C58 1.421(3) . ?
C53 C54 1.451(3) . ?
C54 C55 1.432(3) . ?
C55 C56 1.379(3) . ?
C55 C67 1.528(3) . ?
C56 C57 1.435(3) . ?
C57 C58 1.367(3) . ?
C57 C71 1.534(3) . ?
C59 C62 1.533(3) . ?
C59 C61 1.533(3) . ?
C59 C60 1.536(3) . ?
C63 C64 1.528(4) . ?
C63 C66 1.530(4) . ?
C63 C65 1.530(4) . ?
C67 C68 1.527(3) . ?
C67 C69 1.536(3) . ?
C67 C70 1.542(3) . ?
C71 C74 1.533(4) . ?
C71 C72 1.534(3) . ?
C71 C73 1.536(4) . ?
O80 C84 1.405(4) . ?
O80 C81 1.414(4) . ?
C81 C82 1.505(5) . ?
C82 C83 1.510(5) . ?
C83 C84 1.496(5) . ?
O90 C93 1.425(9) . ?
O90 C91 1.565(7) . ?
C91 C92 1.434(9) . ?
C92 C91 1.425(10) 3_576 ?
C93 C91 1.639(9) 3_576 ?
